data_2223231
loop_
_publ_author_name
'Abdullah, Nor Hayati'
'Awang, Khalijah'
'Thomas, Noel F.'
'Ng, Seik Weng'

_publ_section_title
;
 Methyl 3-acetoxy-3-dehydroxyursolate
;
_journal_coeditor_code XU2574
_journal_issue 9
_journal_name_full 'Acta Crystallographica Section E'
_journal_page_first o2114
_journal_paper_doi 10.1107/S1600536809030657
_journal_volume 65
_journal_year 2009
_chemical_formula_iupac 'C33 H52 O4'
_chemical_formula_moiety 'C33 H52 O4'
_chemical_formula_sum 'C33 H52 O4'
_chemical_formula_weight 512.75
_chemical_name_systematic
;
Methyl 3-acetoxy-3-dehydroxyursolate
;
_space_group_IT_number 19
_symmetry_cell_setting orthorhombic
_symmetry_space_group_name_Hall 'P 2ac 2ab'
_symmetry_space_group_name_H-M 'P 21 21 21'
_atom_sites_solution_hydrogens geom
_atom_sites_solution_primary direct
_atom_sites_solution_secondary difmap
_audit_creation_method SHELXL-97
_cell_angle_alpha 90.00
_cell_angle_beta 90.00
_cell_angle_gamma 90.00
_cell_formula_units_Z 4
_cell_length_a 6.82450(10)
_cell_length_b 13.4874(2)
_cell_length_c 32.2233(5)
_cell_measurement_reflns_used 9010
_cell_measurement_temperature 100(2)
_cell_measurement_theta_max 28.2
_cell_measurement_theta_min 2.4
_cell_volume 2965.99(8)
_computing_cell_refinement 'SAINT (Bruker, 2008)'
_computing_data_collection 'APEX2 (Bruker, 2008)'
_computing_data_reduction 'SAINT (Bruker,2008)'
_computing_molecular_graphics 'X-SEED (Barbour, 2001)'
_computing_publication_material 'publCIF (Westrip, 2009)'
_computing_structure_refinement 'SHELXL97 (Sheldrick, 2008)'
_computing_structure_solution 'SHELXS97 (Sheldrick, 2008)'
_diffrn_ambient_temperature 100(2)
_diffrn_measured_fraction_theta_full 1.000
_diffrn_measured_fraction_theta_max 1.000
_diffrn_measurement_device_type 'Bruker SMART APEX'
_diffrn_measurement_method \w
_diffrn_radiation_monochromator graphite
_diffrn_radiation_source 'fine-focus sealed tube'
_diffrn_radiation_type MoK\a
_diffrn_radiation_wavelength 0.71073
_diffrn_reflns_av_R_equivalents 0.0337
_diffrn_reflns_av_sigmaI/netI 0.0194
_diffrn_reflns_limit_h_max 8
_diffrn_reflns_limit_h_min -8
_diffrn_reflns_limit_k_max 17
_diffrn_reflns_limit_k_min -17
_diffrn_reflns_limit_l_max 41
_diffrn_reflns_limit_l_min -41
_diffrn_reflns_number 28565
_diffrn_reflns_theta_full 27.50
_diffrn_reflns_theta_max 27.50
_diffrn_reflns_theta_min 1.64
_diffrn_standards_decay_% 0
_diffrn_standards_interval_count 0
_diffrn_standards_interval_time 0
_diffrn_standards_number 0
_exptl_absorpt_coefficient_mu 0.073
_exptl_absorpt_correction_type none
_exptl_crystal_colour Colorless
_exptl_crystal_density_diffrn 1.148
_exptl_crystal_density_method 'not measured'
_exptl_crystal_description Block
_exptl_crystal_F_000 1128
_exptl_crystal_size_max 0.30
_exptl_crystal_size_mid 0.15
_exptl_crystal_size_min 0.05
_refine_diff_density_max 0.345
_refine_diff_density_min -0.176
_refine_ls_abs_structure_details 'Friedel pairs were merged.'
_refine_ls_extinction_method none
_refine_ls_goodness_of_fit_ref 1.073
_refine_ls_hydrogen_treatment constr
_refine_ls_matrix_type full
_refine_ls_number_parameters 343
_refine_ls_number_reflns 3886
_refine_ls_number_restraints 0
_refine_ls_restrained_S_all 1.073
_refine_ls_R_factor_all 0.0401
_refine_ls_R_factor_gt 0.0361
_refine_ls_shift/su_max 0.001
_refine_ls_shift/su_mean 0.001
_refine_ls_structure_factor_coef Fsqd
_refine_ls_weighting_details 'calc w=1/[\s^2^(Fo^2^)+(0.0647P)^2^+0.329P] where P=(Fo^2^+2Fc^2^)/3'
_refine_ls_weighting_scheme calc
_refine_ls_wR_factor_gt 0.0958
_refine_ls_wR_factor_ref 0.0986
_reflns_number_gt 3612
_reflns_number_total 3886
_reflns_threshold_expression I>2\s(I)
_cod_data_source_file xu2574.cif
_cod_data_source_block I
_cod_depositor_comments
;
The following automatic conversions were performed:
'_symmetry_cell_setting' value 'Orthorhombic' changed to 'orthorhombic'
according to '/home/saulius/struct/CIF-dictionaries/cif_core.dic'
dictionary named 'cif_core.dic' version 2.4.1 from
2010-06-29.

'_exptl_absorpt_correction_type' value 'None' changed to
'none' according to '/home/saulius/struct/CIF-dictionaries/cif_core.dic'
dictionary named 'cif_core.dic' version 2.4.1 from 2010-06-29.

Automatic conversion script
Id: cif_fix_enum 1527 2010-12-29 10:47:43Z saulius 

The following automatic conversions were performed:

'_symmetry_cell_setting' value 'Orthorhombic' changed to
'orthorhombic' according to
/home/saulius/struct/CIF-dictionaries/cif_core.dic dictionary named
'cif_core.dic' version 2.4.1 from
2010-06-29.

'_exptl_absorpt_correction_type' value 'None' changed to
'none' according to
/home/saulius/struct/CIF-dictionaries/cif_core.dic dictionary named
'cif_core.dic' version 2.4.1 from 2010-06-29.

Automatic conversion script
Id: cif_fix_values 1715 2011-07-08 13:25:40Z adriana 
;
_cod_database_code 2223231
_cod_database_fobs_code 2223231

loop_
_symmetry_equiv_pos_as_xyz
'x, y, z'
'-x+1/2, -y, z+1/2'
'-x, y+1/2, -z+1/2'
'x+1/2, -y+1/2, -z'

loop_
_atom_site_type_symbol
_atom_site_label
_atom_site_fract_x
_atom_site_fract_y
_atom_site_fract_z
_atom_site_U_iso_or_equiv
_atom_site_adp_type
_atom_site_calc_flag
_atom_site_refinement_flags
_atom_site_occupancy
_atom_site_disorder_assembly
_atom_site_disorder_group
O O1 0.8683(2) 0.63811(9) 0.94880(4) 0.0230(3) Uani d . 1 . .
O O2 0.5731(2) 0.69609(13) 0.93041(6) 0.0470(4) Uani d . 1 . .
O O3 1.03757(18) -0.18360(9) 0.86981(4) 0.0233(3) Uani d . 1 . .
O O4 1.20002(18) -0.09494(10) 0.82218(4) 0.0260(3) Uani d . 1 . .
C C1 0.8406(3) 0.54575(12) 0.92596(5) 0.0186(3) Uani d . 1 . .
H H1 0.7088 0.5471 0.9124 0.022 Uiso calc R 1 . .
C C2 0.8468(3) 0.45891(13) 0.95692(5) 0.0182(3) Uani d . 1 . .
C C3 0.8466(2) 0.36120(12) 0.93090(5) 0.0149(3) Uani d . 1 . .
H H3 0.7162 0.3605 0.9167 0.018 Uiso calc R 1 . .
C C4 0.8493(3) 0.26628(12) 0.95708(5) 0.0180(3) Uani d . 1 . .
H H4A 0.9840 0.2539 0.9672 0.022 Uiso calc R 1 . .
H H4B 0.7628 0.2747 0.9815 0.022 Uiso calc R 1 . .
C C5 0.7799(3) 0.17749(12) 0.93146(5) 0.0170(3) Uani d . 1 . .
H H5A 0.6399 0.1869 0.9245 0.020 Uiso calc R 1 . .
H H5B 0.7903 0.1169 0.9487 0.020 Uiso calc R 1 . .
C C6 0.8959(2) 0.16124(12) 0.89087(5) 0.0130(3) Uani d . 1 . .
C C7 0.7757(2) 0.09206(12) 0.86003(5) 0.0132(3) Uani d . 1 . .
C C8 0.7354(2) -0.00924(12) 0.88113(5) 0.0157(3) Uani d . 1 . .
H H8A 0.8521 -0.0281 0.8976 0.019 Uiso calc R 1 . .
H H8B 0.6246 -0.0013 0.9007 0.019 Uiso calc R 1 . .
C C9 0.6875(2) -0.09377(12) 0.85118(5) 0.0161(3) Uani d . 1 . .
H H9A 0.5591 -0.0809 0.8379 0.019 Uiso calc R 1 . .
H H9B 0.6772 -0.1566 0.8669 0.019 Uiso calc R 1 . .
C C10 0.8445(2) -0.10472(12) 0.81746(5) 0.0153(3) Uani d . 1 . .
C C11 0.8054(3) -0.19544(12) 0.78927(6) 0.0194(3) Uani d . 1 . .
H H11A 0.9208 -0.2068 0.7713 0.023 Uiso calc R 1 . .
H H11B 0.7873 -0.2550 0.8068 0.023 Uiso calc R 1 . .
C C12 0.6244(3) -0.18105(13) 0.76217(6) 0.0226(4) Uani d . 1 . .
H H12A 0.5069 -0.1769 0.7801 0.027 Uiso calc R 1 . .
H H12B 0.6088 -0.2393 0.7438 0.027 Uiso calc R 1 . .
C C13 0.6387(3) -0.08737(13) 0.73579(6) 0.0236(4) Uani d . 1 . .
H H13 0.7532 -0.0950 0.7167 0.028 Uiso calc R 1 . .
C C14 0.6737(3) 0.00559(12) 0.76254(5) 0.0180(3) Uani d . 1 . .
H H14 0.5554 0.0166 0.7803 0.022 Uiso calc R 1 . .
C C15 0.8546(2) -0.00871(12) 0.79156(5) 0.0148(3) Uani d . 1 . .
H H15 0.9717 -0.0151 0.7731 0.018 Uiso calc R 1 . .
C C16 0.8921(2) 0.08048(12) 0.81955(5) 0.0130(3) Uani d . 1 . .
C C17 1.0181(2) 0.14961(12) 0.80750(5) 0.0158(3) Uani d . 1 . .
H H17 1.0886 0.1375 0.7826 0.019 Uiso calc R 1 . .
C C18 1.0591(3) 0.24517(12) 0.82969(5) 0.0173(3) Uani d . 1 . .
H H18A 1.0380 0.3009 0.8102 0.021 Uiso calc R 1 . .
H H18B 1.1986 0.2462 0.8381 0.021 Uiso calc R 1 . .
C C19 0.9313(2) 0.26154(11) 0.86828(5) 0.0135(3) Uani d . 1 . .
H H19 0.8000 0.2808 0.8571 0.016 Uiso calc R 1 . .
C C20 0.9982(2) 0.35270(12) 0.89520(5) 0.0144(3) Uani d . 1 . .
C C21 0.9818(3) 0.44612(12) 0.86787(5) 0.0189(3) Uani d . 1 . .
H H21A 1.0873 0.4448 0.8468 0.023 Uiso calc R 1 . .
H H21B 0.8549 0.4447 0.8530 0.023 Uiso calc R 1 . .
C C22 0.9963(3) 0.54291(12) 0.89246(5) 0.0206(4) Uani d . 1 . .
H H22A 1.1277 0.5482 0.9053 0.025 Uiso calc R 1 . .
H H22B 0.9788 0.6000 0.8735 0.025 Uiso calc R 1 . .
C C23 0.7261(3) 0.70689(15) 0.94762(6) 0.0280(4) Uani d . 1 . .
C C24 0.7851(4) 0.79780(15) 0.97118(7) 0.0381(5) Uani d . 1 . .
H H24A 0.6719 0.8420 0.9740 0.057 Uiso calc R 1 . .
H H24B 0.8899 0.8322 0.9562 0.057 Uiso calc R 1 . .
H H24C 0.8322 0.7787 0.9988 0.057 Uiso calc R 1 . .
C C25 1.0202(3) 0.46737(14) 0.98688(6) 0.0256(4) Uani d . 1 . .
H H25A 0.9960 0.5213 1.0066 0.038 Uiso calc R 1 . .
H H25B 1.1401 0.4813 0.9712 0.038 Uiso calc R 1 . .
H H25C 1.0357 0.4049 1.0020 0.038 Uiso calc R 1 . .
C C26 0.6580(3) 0.46347(15) 0.98272(6) 0.0260(4) Uani d . 1 . .
H H26A 0.6476 0.5286 0.9960 0.039 Uiso calc R 1 . .
H H26B 0.6611 0.4117 1.0041 0.039 Uiso calc R 1 . .
H H26C 0.5447 0.4530 0.9646 0.039 Uiso calc R 1 . .
C C27 1.0929(2) 0.11123(12) 0.90219(5) 0.0166(3) Uani d . 1 . .
H H27A 1.1746 0.1581 0.9177 0.025 Uiso calc R 1 . .
H H27B 1.1610 0.0914 0.8767 0.025 Uiso calc R 1 . .
H H27C 1.0679 0.0525 0.9193 0.025 Uiso calc R 1 . .
C C28 0.5736(2) 0.13716(12) 0.84835(5) 0.0167(3) Uani d . 1 . .
H H28A 0.4877 0.0848 0.8377 0.025 Uiso calc R 1 . .
H H28B 0.5916 0.1879 0.8269 0.025 Uiso calc R 1 . .
H H28C 0.5142 0.1672 0.8730 0.025 Uiso calc R 1 . .
C C29 1.0468(3) -0.12439(12) 0.83603(5) 0.0173(3) Uani d . 1 . .
C C30 1.2249(3) -0.20894(15) 0.88788(7) 0.0288(4) Uani d . 1 . .
H H30A 1.2043 -0.2512 0.9122 0.043 Uiso calc R 1 . .
H H30B 1.2930 -0.1482 0.8963 0.043 Uiso calc R 1 . .
H H30C 1.3043 -0.2445 0.8674 0.043 Uiso calc R 1 . .
C C31 0.4540(4) -0.07768(16) 0.70914(8) 0.0413(6) Uani d . 1 . .
H H31A 0.4315 -0.1398 0.6941 0.062 Uiso calc R 1 . .
H H31B 0.4711 -0.0235 0.6892 0.062 Uiso calc R 1 . .
H H31C 0.3412 -0.0636 0.7270 0.062 Uiso calc R 1 . .
C C32 0.7024(3) 0.09685(14) 0.73502(5) 0.0263(4) Uani d . 1 . .
H H32A 0.5835 0.1083 0.7187 0.039 Uiso calc R 1 . .
H H32B 0.8135 0.0858 0.7163 0.039 Uiso calc R 1 . .
H H32C 0.7285 0.1549 0.7525 0.039 Uiso calc R 1 . .
C C33 1.2140(3) 0.34623(13) 0.91040(6) 0.0202(4) Uani d . 1 . .
H H33A 1.2638 0.4131 0.9158 0.030 Uiso calc R 1 . .
H H33B 1.2945 0.3145 0.8890 0.030 Uiso calc R 1 . .
H H33C 1.2198 0.3070 0.9360 0.030 Uiso calc R 1 . .

loop_
_atom_site_aniso_label
_atom_site_aniso_U_11
_atom_site_aniso_U_22
_atom_site_aniso_U_33
_atom_site_aniso_U_12
_atom_site_aniso_U_13
_atom_site_aniso_U_23
O1 0.0271(7) 0.0157(6) 0.0262(6) 0.0066(5) -0.0052(5) -0.0058(5)
O2 0.0382(9) 0.0427(9) 0.0601(10) 0.0214(8) -0.0182(8) -0.0115(8)
O3 0.0138(6) 0.0226(6) 0.0335(7) -0.0004(5) -0.0040(5) 0.0111(5)
O4 0.0120(6) 0.0300(7) 0.0360(7) 0.0001(5) 0.0007(5) 0.0086(6)
C1 0.0201(8) 0.0162(8) 0.0194(8) 0.0032(7) -0.0043(7) -0.0043(6)
C2 0.0202(8) 0.0180(8) 0.0164(7) 0.0022(7) -0.0036(6) -0.0038(6)
C3 0.0133(7) 0.0177(8) 0.0137(7) -0.0002(6) -0.0020(6) -0.0023(6)
C4 0.0213(8) 0.0201(8) 0.0127(7) 0.0002(7) -0.0005(6) 0.0000(6)
C5 0.0181(8) 0.0191(8) 0.0139(7) -0.0029(7) 0.0037(6) 0.0006(6)
C6 0.0113(7) 0.0148(7) 0.0130(7) -0.0007(6) 0.0005(6) 0.0012(6)
C7 0.0107(7) 0.0136(7) 0.0154(7) -0.0012(6) 0.0003(6) -0.0008(6)
C8 0.0142(8) 0.0156(7) 0.0173(7) -0.0021(6) 0.0028(6) 0.0011(6)
C9 0.0118(7) 0.0138(7) 0.0226(8) -0.0017(6) 0.0005(6) 0.0011(6)
C10 0.0112(7) 0.0135(7) 0.0212(8) 0.0001(6) 0.0002(6) -0.0008(6)
C11 0.0173(8) 0.0151(8) 0.0258(8) 0.0002(7) 0.0015(7) -0.0032(7)
C12 0.0201(8) 0.0196(8) 0.0280(9) -0.0004(7) -0.0019(7) -0.0087(7)
C13 0.0247(9) 0.0220(8) 0.0241(8) 0.0043(8) -0.0052(7) -0.0084(7)
C14 0.0171(8) 0.0189(8) 0.0180(8) 0.0051(7) -0.0038(7) -0.0051(6)
C15 0.0124(7) 0.0141(7) 0.0179(7) 0.0018(6) -0.0006(6) -0.0011(6)
C16 0.0115(7) 0.0145(7) 0.0131(7) 0.0027(6) -0.0016(6) -0.0003(6)
C17 0.0162(8) 0.0173(8) 0.0139(7) 0.0011(7) 0.0016(6) -0.0008(6)
C18 0.0190(8) 0.0166(7) 0.0163(7) -0.0049(7) 0.0051(7) -0.0004(6)
C19 0.0127(7) 0.0143(7) 0.0136(7) -0.0012(6) 0.0006(6) 0.0000(6)
C20 0.0138(7) 0.0152(7) 0.0140(7) -0.0011(6) -0.0009(6) -0.0010(6)
C21 0.0239(8) 0.0152(7) 0.0176(8) -0.0023(7) 0.0016(7) -0.0008(6)
C22 0.0257(9) 0.0139(7) 0.0223(8) -0.0009(7) 0.0003(7) -0.0007(6)
C23 0.0335(11) 0.0246(9) 0.0259(9) 0.0117(9) 0.0013(8) 0.0008(7)
C24 0.0532(14) 0.0212(9) 0.0398(11) 0.0116(10) 0.0032(11) -0.0044(9)
C25 0.0317(10) 0.0211(9) 0.0241(9) 0.0026(8) -0.0143(8) -0.0051(7)
C26 0.0303(10) 0.0269(10) 0.0208(8) 0.0014(8) 0.0049(7) -0.0077(7)
C27 0.0135(7) 0.0177(8) 0.0185(7) 0.0003(6) -0.0024(6) 0.0012(6)
C28 0.0109(7) 0.0184(8) 0.0209(8) 0.0008(6) -0.0002(6) -0.0031(6)
C29 0.0141(8) 0.0137(7) 0.0241(8) 0.0007(6) -0.0006(6) -0.0005(6)
C30 0.0181(8) 0.0290(9) 0.0395(10) 0.0015(8) -0.0091(8) 0.0122(8)
C31 0.0456(13) 0.0302(10) 0.0481(13) 0.0059(10) -0.0271(11) -0.0149(10)
C32 0.0353(10) 0.0229(9) 0.0206(8) 0.0057(8) -0.0093(8) -0.0014(7)
C33 0.0138(8) 0.0193(8) 0.0276(8) -0.0004(7) -0.0022(7) -0.0045(7)

loop_
_atom_type_symbol
_atom_type_description
_atom_type_scat_dispersion_real
_atom_type_scat_dispersion_imag
_atom_type_scat_source
C C 0.0033 0.0000 'International Tables Vol C Tables 4.2.6.8 and 6.1.1.4'
H H 0.0000 0.0000 'International Tables Vol C Tables 4.2.6.8 and 6.1.1.4'
O O 0.0106 0.0000 'International Tables Vol C Tables 4.2.6.8 and 6.1.1.4'

loop_
_geom_angle_atom_site_label_1
_geom_angle_atom_site_label_2
_geom_angle_atom_site_label_3
_geom_angle_site_symmetry_1
_geom_angle_site_symmetry_3
_geom_angle
_geom_angle_publ_flag
C23 O1 C1 . . 118.81(15) ?
C29 O3 C30 . . 115.02(14) ?
O1 C1 C22 . . 106.87(14) ?
O1 C1 C2 . . 108.62(13) ?
C22 C1 C2 . . 115.04(14) ?
O1 C1 H1 . . 108.7 ?
C22 C1 H1 . . 108.7 ?
C2 C1 H1 . . 108.7 ?
C25 C2 C26 . . 107.72(14) ?
C25 C2 C1 . . 111.91(15) ?
C26 C2 C1 . . 107.31(15) ?
C25 C2 C3 . . 113.71(14) ?
C26 C2 C3 . . 108.88(14) ?
C1 C2 C3 . . 107.11(12) ?
C4 C3 C20 . . 109.75(13) ?
C4 C3 C2 . . 114.15(12) ?
C20 C3 C2 . . 117.36(14) ?
C4 C3 H3 . . 104.7 ?
C20 C3 H3 . . 104.7 ?
C2 C3 H3 . . 104.7 ?
C5 C4 C3 . . 110.66(13) ?
C5 C4 H4A . . 109.5 ?
C3 C4 H4A . . 109.5 ?
C5 C4 H4B . . 109.5 ?
C3 C4 H4B . . 109.5 ?
H4A C4 H4B . . 108.1 ?
C4 C5 C6 . . 114.17(14) ?
C4 C5 H5A . . 108.7 ?
C6 C5 H5A . . 108.7 ?
C4 C5 H5B . . 108.7 ?
C6 C5 H5B . . 108.7 ?
H5A C5 H5B . . 107.6 ?
C5 C6 C27 . . 107.91(12) ?
C5 C6 C19 . . 110.64(12) ?
C27 C6 C19 . . 110.76(13) ?
C5 C6 C7 . . 110.36(12) ?
C27 C6 C7 . . 109.84(12) ?
C19 C6 C7 . . 107.34(12) ?
C16 C7 C8 . . 112.01(13) ?
C16 C7 C28 . . 107.05(12) ?
C8 C7 C28 . . 107.09(13) ?
C16 C7 C6 . . 108.88(12) ?
C8 C7 C6 . . 109.53(12) ?
C28 C7 C6 . . 112.29(12) ?
C9 C8 C7 . . 114.71(13) ?
C9 C8 H8A . . 108.6 ?
C7 C8 H8A . . 108.6 ?
C9 C8 H8B . . 108.6 ?
C7 C8 H8B . . 108.6 ?
H8A C8 H8B . . 107.6 ?
C8 C9 C10 . . 111.69(13) ?
C8 C9 H9A . . 109.3 ?
C10 C9 H9A . . 109.3 ?
C8 C9 H9B . . 109.3 ?
C10 C9 H9B . . 109.3 ?
H9A C9 H9B . . 107.9 ?
C29 C10 C9 . . 111.76(13) ?
C29 C10 C15 . . 108.50(13) ?
C9 C10 C15 . . 109.50(13) ?
C29 C10 C11 . . 104.39(13) ?
C9 C10 C11 . . 111.83(13) ?
C15 C10 C11 . . 110.73(13) ?
C12 C11 C10 . . 112.04(14) ?
C12 C11 H11A . . 109.2 ?
C10 C11 H11A . . 109.2 ?
C12 C11 H11B . . 109.2 ?
C10 C11 H11B . . 109.2 ?
H11A C11 H11B . . 107.9 ?
C11 C12 C13 . . 111.89(15) ?
C11 C12 H12A . . 109.2 ?
C13 C12 H12A . . 109.2 ?
C11 C12 H12B . . 109.2 ?
C13 C12 H12B . . 109.2 ?
H12A C12 H12B . . 107.9 ?
C12 C13 C31 . . 109.33(17) ?
C12 C13 C14 . . 111.85(14) ?
C31 C13 C14 . . 111.87(15) ?
C12 C13 H13 . . 107.9 ?
C31 C13 H13 . . 107.9 ?
C14 C13 H13 . . 107.9 ?
C32 C14 C13 . . 110.53(14) ?
C32 C14 C15 . . 110.22(14) ?
C13 C14 C15 . . 110.96(13) ?
C32 C14 H14 . . 108.4 ?
C13 C14 H14 . . 108.3 ?
C15 C14 H14 . . 108.3 ?
C16 C15 C10 . . 110.48(12) ?
C16 C15 C14 . . 112.93(13) ?
C10 C15 C14 . . 113.12(13) ?
C16 C15 H15 . . 106.6 ?
C10 C15 H15 . . 106.6 ?
C14 C15 H15 . . 106.6 ?
C17 C16 C15 . . 119.36(14) ?
C17 C16 C7 . . 120.84(14) ?
C15 C16 C7 . . 119.72(14) ?
C16 C17 C18 . . 125.83(15) ?
C16 C17 H17 . . 117.1 ?
C18 C17 H17 . . 117.1 ?
C17 C18 C19 . . 113.80(13) ?
C17 C18 H18A . . 108.8 ?
C19 C18 H18A . . 108.8 ?
C17 C18 H18B . . 108.8 ?
C19 C18 H18B . . 108.8 ?
H18A C18 H18B . . 107.7 ?
C18 C19 C6 . . 110.02(12) ?
C18 C19 C20 . . 113.22(13) ?
C6 C19 C20 . . 117.85(12) ?
C18 C19 H19 . . 104.8 ?
C6 C19 H19 . . 104.8 ?
C20 C19 H19 . . 104.8 ?
C21 C20 C3 . . 108.33(13) ?
C21 C20 C33 . . 107.15(14) ?
C3 C20 C33 . . 113.73(13) ?
C21 C20 C19 . . 107.63(12) ?
C3 C20 C19 . . 105.84(13) ?
C33 C20 C19 . . 113.90(13) ?
C22 C21 C20 . . 113.38(13) ?
C22 C21 H21A . . 108.9 ?
C20 C21 H21A . . 108.9 ?
C22 C21 H21B . . 108.9 ?
C20 C21 H21B . . 108.9 ?
H21A C21 H21B . . 107.7 ?
C1 C22 C21 . . 110.20(14) ?
C1 C22 H22A . . 109.6 ?
C21 C22 H22A . . 109.6 ?
C1 C22 H22B . . 109.6 ?
C21 C22 H22B . . 109.6 ?
H22A C22 H22B . . 108.1 ?
O2 C23 O1 . . 124.20(19) ?
O2 C23 C24 . . 124.88(19) ?
O1 C23 C24 . . 110.92(18) ?
C23 C24 H24A . . 109.5 ?
C23 C24 H24B . . 109.5 ?
H24A C24 H24B . . 109.5 ?
C23 C24 H24C . . 109.5 ?
H24A C24 H24C . . 109.5 ?
H24B C24 H24C . . 109.5 ?
C2 C25 H25A . . 109.5 ?
C2 C25 H25B . . 109.5 ?
H25A C25 H25B . . 109.5 ?
C2 C25 H25C . . 109.5 ?
H25A C25 H25C . . 109.5 ?
H25B C25 H25C . . 109.5 ?
C2 C26 H26A . . 109.5 ?
C2 C26 H26B . . 109.5 ?
H26A C26 H26B . . 109.5 ?
C2 C26 H26C . . 109.5 ?
H26A C26 H26C . . 109.5 ?
H26B C26 H26C . . 109.5 ?
C6 C27 H27A . . 109.5 ?
C6 C27 H27B . . 109.5 ?
H27A C27 H27B . . 109.5 ?
C6 C27 H27C . . 109.5 ?
H27A C27 H27C . . 109.5 ?
H27B C27 H27C . . 109.5 ?
C7 C28 H28A . . 109.5 ?
C7 C28 H28B . . 109.5 ?
H28A C28 H28B . . 109.5 ?
C7 C28 H28C . . 109.5 ?
H28A C28 H28C . . 109.5 ?
H28B C28 H28C . . 109.5 ?
O4 C29 O3 . . 122.26(16) ?
O4 C29 C10 . . 125.60(15) ?
O3 C29 C10 . . 112.09(14) ?
O3 C30 H30A . . 109.5 ?
O3 C30 H30B . . 109.5 ?
H30A C30 H30B . . 109.5 ?
O3 C30 H30C . . 109.5 ?
H30A C30 H30C . . 109.5 ?
H30B C30 H30C . . 109.5 ?
C13 C31 H31A . . 109.5 ?
C13 C31 H31B . . 109.5 ?
H31A C31 H31B . . 109.5 ?
C13 C31 H31C . . 109.5 ?
H31A C31 H31C . . 109.5 ?
H31B C31 H31C . . 109.5 ?
C14 C32 H32A . . 109.5 ?
C14 C32 H32B . . 109.5 ?
H32A C32 H32B . . 109.5 ?
C14 C32 H32C . . 109.5 ?
H32A C32 H32C . . 109.5 ?
H32B C32 H32C . . 109.5 ?
C20 C33 H33A . . 109.5 ?
C20 C33 H33B . . 109.5 ?
H33A C33 H33B . . 109.5 ?
C20 C33 H33C . . 109.5 ?
H33A C33 H33C . . 109.5 ?
H33B C33 H33C . . 109.5 ?

loop_
_geom_bond_atom_site_label_1
_geom_bond_atom_site_label_2
_geom_bond_site_symmetry_2
_geom_bond_distance
_geom_bond_publ_flag
O1 C23 . 1.343(2) ?
O1 C1 . 1.459(2) ?
O2 C23 . 1.191(3) ?
O3 C29 . 1.351(2) ?
O3 C30 . 1.446(2) ?
O4 C29 . 1.205(2) ?
C1 C22 . 1.515(2) ?
C1 C2 . 1.539(2) ?
C1 H1 . 1.0000 ?
C2 C25 . 1.532(2) ?
C2 C26 . 1.535(3) ?
C2 C3 . 1.562(2) ?
C3 C4 . 1.533(2) ?
C3 C20 . 1.552(2) ?
C3 H3 . 1.0000 ?
C4 C5 . 1.530(2) ?
C4 H4A . 0.9900 ?
C4 H4B . 0.9900 ?
C5 C6 . 1.544(2) ?
C5 H5A . 0.9900 ?
C5 H5B . 0.9900 ?
C6 C27 . 1.548(2) ?
C6 C19 . 1.555(2) ?
C6 C7 . 1.591(2) ?
C7 C16 . 1.535(2) ?
C7 C8 . 1.551(2) ?
C7 C28 . 1.554(2) ?
C8 C9 . 1.529(2) ?
C8 H8A . 0.9900 ?
C8 H8B . 0.9900 ?
C9 C10 . 1.533(2) ?
C9 H9A . 0.9900 ?
C9 H9B . 0.9900 ?
C10 C29 . 1.528(2) ?
C10 C15 . 1.542(2) ?
C10 C11 . 1.547(2) ?
C11 C12 . 1.525(2) ?
C11 H11A . 0.9900 ?
C11 H11B . 0.9900 ?
C12 C13 . 1.526(3) ?
C12 H12A . 0.9900 ?
C12 H12B . 0.9900 ?
C13 C31 . 1.530(3) ?
C13 C14 . 1.540(2) ?
C13 H13 . 1.0000 ?
C14 C32 . 1.530(2) ?
C14 C15 . 1.561(2) ?
C14 H14 . 1.0000 ?
C15 C16 . 1.525(2) ?
C15 H15 . 1.0000 ?
C16 C17 . 1.326(2) ?
C17 C18 . 1.500(2) ?
C17 H17 . 0.9500 ?
C18 C19 . 1.535(2) ?
C18 H18A . 0.9900 ?
C18 H18B . 0.9900 ?
C19 C20 . 1.572(2) ?
C19 H19 . 1.0000 ?
C20 C21 . 1.541(2) ?
C20 C33 . 1.554(2) ?
C21 C22 . 1.530(2) ?
C21 H21A . 0.9900 ?
C21 H21B . 0.9900 ?
C22 H22A . 0.9900 ?
C22 H22B . 0.9900 ?
C23 C24 . 1.497(3) ?
C24 H24A . 0.9800 ?
C24 H24B . 0.9800 ?
C24 H24C . 0.9800 ?
C25 H25A . 0.9800 ?
C25 H25B . 0.9800 ?
C25 H25C . 0.9800 ?
C26 H26A . 0.9800 ?
C26 H26B . 0.9800 ?
C26 H26C . 0.9800 ?
C27 H27A . 0.9800 ?
C27 H27B . 0.9800 ?
C27 H27C . 0.9800 ?
C28 H28A . 0.9800 ?
C28 H28B . 0.9800 ?
C28 H28C . 0.9800 ?
C30 H30A . 0.9800 ?
C30 H30B . 0.9800 ?
C30 H30C . 0.9800 ?
C31 H31A . 0.9800 ?
C31 H31B . 0.9800 ?
C31 H31C . 0.9800 ?
C32 H32A . 0.9800 ?
C32 H32B . 0.9800 ?
C32 H32C . 0.9800 ?
C33 H33A . 0.9800 ?
C33 H33B . 0.9800 ?
C33 H33C . 0.9800 ?

loop_
_geom_torsion_atom_site_label_1
_geom_torsion_atom_site_label_2
_geom_torsion_atom_site_label_3
_geom_torsion_atom_site_label_4
_geom_torsion_site_symmetry_1
_geom_torsion_site_symmetry_2
_geom_torsion_site_symmetry_3
_geom_torsion_site_symmetry_4
_geom_torsion
_geom_torsion_publ_flag
C23 O1 C1 C22 . . . . 115.74(17) ?
C23 O1 C1 C2 . . . . -119.58(17) ?
O1 C1 C2 C25 . . . . -46.91(19) ?
C22 C1 C2 C25 . . . . 72.79(18) ?
O1 C1 C2 C26 . . . . 71.06(17) ?
C22 C1 C2 C26 . . . . -169.24(14) ?
O1 C1 C2 C3 . . . . -172.16(14) ?
C22 C1 C2 C3 . . . . -52.46(19) ?
C25 C2 C3 C4 . . . . 56.7(2) ?
C26 C2 C3 C4 . . . . -63.39(18) ?
C1 C2 C3 C4 . . . . -179.13(15) ?
C25 C2 C3 C20 . . . . -73.76(18) ?
C26 C2 C3 C20 . . . . 166.14(14) ?
C1 C2 C3 C20 . . . . 50.40(18) ?
C20 C3 C4 C5 . . . . -65.11(17) ?
C2 C3 C4 C5 . . . . 160.77(15) ?
C3 C4 C5 C6 . . . . 55.33(19) ?
C4 C5 C6 C27 . . . . 77.97(17) ?
C4 C5 C6 C19 . . . . -43.35(18) ?
C4 C5 C6 C7 . . . . -162.01(13) ?
C5 C6 C7 C16 . . . . 178.09(13) ?
C27 C6 C7 C16 . . . . -63.05(15) ?
C19 C6 C7 C16 . . . . 57.44(15) ?
C5 C6 C7 C8 . . . . -59.12(16) ?
C27 C6 C7 C8 . . . . 59.74(16) ?
C19 C6 C7 C8 . . . . -179.77(12) ?
C5 C6 C7 C28 . . . . 59.72(16) ?
C27 C6 C7 C28 . . . . 178.58(12) ?
C19 C6 C7 C28 . . . . -60.93(15) ?
C16 C7 C8 C9 . . . . -38.61(19) ?
C28 C7 C8 C9 . . . . 78.46(16) ?
C6 C7 C8 C9 . . . . -159.53(13) ?
C7 C8 C9 C10 . . . . 53.32(19) ?
C8 C9 C10 C29 . . . . 58.72(17) ?
C8 C9 C10 C15 . . . . -61.54(17) ?
C8 C9 C10 C11 . . . . 175.34(13) ?
C29 C10 C11 C12 . . . . -170.26(14) ?
C9 C10 C11 C12 . . . . 68.73(18) ?
C15 C10 C11 C12 . . . . -53.68(18) ?
C10 C11 C12 C13 . . . . 56.19(19) ?
C11 C12 C13 C31 . . . . 179.52(15) ?
C11 C12 C13 C14 . . . . -56.0(2) ?
C12 C13 C14 C32 . . . . 175.81(16) ?
C31 C13 C14 C32 . . . . -61.2(2) ?
C12 C13 C14 C15 . . . . 53.2(2) ?
C31 C13 C14 C15 . . . . 176.25(16) ?
C29 C10 C15 C16 . . . . -66.28(16) ?
C9 C10 C15 C16 . . . . 55.95(17) ?
C11 C10 C15 C16 . . . . 179.71(13) ?
C29 C10 C15 C14 . . . . 166.00(13) ?
C9 C10 C15 C14 . . . . -71.78(16) ?
C11 C10 C15 C14 . . . . 51.99(17) ?
C32 C14 C15 C16 . . . . 58.75(17) ?
C13 C14 C15 C16 . . . . -178.48(14) ?
C32 C14 C15 C10 . . . . -174.81(13) ?
C13 C14 C15 C10 . . . . -52.05(18) ?
C10 C15 C16 C17 . . . . 137.94(15) ?
C14 C15 C16 C17 . . . . -94.23(18) ?
C10 C15 C16 C7 . . . . -45.42(19) ?
C14 C15 C16 C7 . . . . 82.41(17) ?
C8 C7 C16 C17 . . . . -147.40(15) ?
C28 C7 C16 C17 . . . . 95.51(18) ?
C6 C7 C16 C17 . . . . -26.1(2) ?
C8 C7 C16 C15 . . . . 36.01(19) ?
C28 C7 C16 C15 . . . . -81.08(16) ?
C6 C7 C16 C15 . . . . 157.30(13) ?
C15 C16 C17 C18 . . . . 174.87(15) ?
C7 C16 C17 C18 . . . . -1.7(3) ?
C16 C17 C18 C19 . . . . -3.2(2) ?
C17 C18 C19 C6 . . . . 36.47(18) ?
C17 C18 C19 C20 . . . . 170.68(13) ?
C5 C6 C19 C18 . . . . 175.97(13) ?
C27 C6 C19 C18 . . . . 56.35(16) ?
C7 C6 C19 C18 . . . . -63.56(16) ?
C5 C6 C19 C20 . . . . 44.13(19) ?
C27 C6 C19 C20 . . . . -75.49(17) ?
C7 C6 C19 C20 . . . . 164.60(13) ?
C4 C3 C20 C21 . . . . 176.26(13) ?
C2 C3 C20 C21 . . . . -51.26(18) ?
C4 C3 C20 C33 . . . . -64.72(17) ?
C2 C3 C20 C33 . . . . 67.75(18) ?
C4 C3 C20 C19 . . . . 61.07(15) ?
C2 C3 C20 C19 . . . . -166.46(13) ?
C18 C19 C20 C21 . . . . 61.10(17) ?
C6 C19 C20 C21 . . . . -168.51(13) ?
C18 C19 C20 C3 . . . . 176.77(13) ?
C6 C19 C20 C3 . . . . -52.84(17) ?
C18 C19 C20 C33 . . . . -57.54(18) ?
C6 C19 C20 C33 . . . . 72.85(17) ?
C3 C20 C21 C22 . . . . 52.64(18) ?
C33 C20 C21 C22 . . . . -70.44(17) ?
C19 C20 C21 C22 . . . . 166.66(15) ?
O1 C1 C22 C21 . . . . 178.07(13) ?
C2 C1 C22 C21 . . . . 57.41(19) ?
C20 C21 C22 C1 . . . . -56.75(19) ?
C1 O1 C23 O2 . . . . 3.3(3) ?
C1 O1 C23 C24 . . . . -177.37(15) ?
C30 O3 C29 O4 . . . . -0.1(3) ?
C30 O3 C29 C10 . . . . 177.34(15) ?
C9 C10 C29 O4 . . . . -145.43(17) ?
C15 C10 C29 O4 . . . . -24.6(2) ?
C11 C10 C29 O4 . . . . 93.5(2) ?
C9 C10 C29 O3 . . . . 37.18(19) ?
C15 C10 C29 O3 . . . . 158.02(13) ?
C11 C10 C29 O3 . . . . -83.87(16) ?

loop_
_cod_related_entry_id
_cod_related_entry_database
_cod_related_entry_code
1 ChemSpider 9618527
